data_4128826
loop_
_publ_author_name
'Su, Yuanting'
'Huan Do, Dinh Cao'
'Li, Yongxin'
'Kinjo, Rei'

_publ_section_title
;
 Metal-Free Selective Borylation of Arenes by a Diazadiborinine via
 C-H/C-F Bond Activation and Dearomatization.
;
_journal_issue 35
_journal_name_full 'Journal of the American Chemical Society'
_journal_page_first 13729
_journal_page_last 13733
_journal_paper_doi 10.1021/jacs.9b06022
_journal_volume 141
_journal_year 2019
_chemical_formula_sum 'C83.5 H75 B2 Cl N4'
_chemical_formula_weight 1191.54
_space_group_crystal_system triclinic
_space_group_IT_number 2
_space_group_name_Hall '-P 1'
_space_group_name_H-M_alt 'P -1'
_atom_sites_solution_hydrogens geom
_atom_sites_solution_primary dual
_cell_angle_alpha 72.822(2)
_cell_angle_beta 81.704(2)
_cell_angle_gamma 86.546(2)
_cell_formula_units_Z 2
_cell_length_a 11.6604(7)
_cell_length_b 15.3379(9)
_cell_length_c 19.2293(11)
_cell_measurement_reflns_used 6657
_cell_measurement_temperature 100.(2)
_cell_measurement_theta_max 24.8120
_cell_measurement_theta_min 2.4522
_cell_volume 3250.7(3)
_computing_cell_refinement 'SAINT V8.38A (Bruker AXS Inc., 2017)'
_computing_data_collection 'APEX3 (Bruker AXS Inc., 2017)'
_computing_data_reduction 'SAINT V8.38A (Bruker AXS Inc., 2017)'
_computing_publication_material 'APEX3 (Bruker AXS Inc., 2017)'
_computing_structure_refinement 'SHELXL-2016/6 (Sheldrick, 2016)'
_computing_structure_solution 'XT, VERSION 2014/5'
_diffrn_ambient_temperature 100.(2)
_diffrn_detector_area_resol_mean 7.4074
_diffrn_measured_fraction_theta_full 0.996
_diffrn_measured_fraction_theta_max 0.996
_diffrn_measurement_device_type 'Photon II CPADs detector'
_diffrn_measurement_method 'phi and omega scans'
_diffrn_radiation_monochromator 'Multilayer Mirror'
_diffrn_radiation_type MoK\a
_diffrn_radiation_wavelength 0.71073
_diffrn_reflns_av_R_equivalents 0.1377
_diffrn_reflns_av_unetI/netI 0.1103
_diffrn_reflns_limit_h_max 14
_diffrn_reflns_limit_h_min -14
_diffrn_reflns_limit_k_max 18
_diffrn_reflns_limit_k_min -18
_diffrn_reflns_limit_l_max 23
_diffrn_reflns_limit_l_min -23
_diffrn_reflns_number 53647
_diffrn_reflns_theta_full 25.71
_diffrn_reflns_theta_max 25.71
_diffrn_reflns_theta_min 2.24
_diffrn_source 'Incoatec microfocus source'
_diffrn_source_type 'Bruker D8 Quest'
_exptl_absorpt_coefficient_mu 0.109
_exptl_absorpt_correction_T_max 1.00
_exptl_absorpt_correction_T_min 0.63
_exptl_absorpt_correction_type multi-scan
_exptl_absorpt_process_details
;
SADABS-2016/2 - Bruker AXS area detector scaling and absorption correction
;
_exptl_crystal_colour colourless
_exptl_crystal_density_diffrn 1.217
_exptl_crystal_density_method 'not measured'
_exptl_crystal_description plate
_exptl_crystal_F_000 1262
_exptl_crystal_size_max 0.120
_exptl_crystal_size_mid 0.100
_exptl_crystal_size_min 0.020
_refine_diff_density_max 0.504
_refine_diff_density_min -0.499
_refine_ls_extinction_coef 0.0075(11)
_refine_ls_extinction_method 'SHELXL-2016/6 (Sheldrick 2016)'
_refine_ls_goodness_of_fit_ref 1.033
_refine_ls_hydrogen_treatment constr
_refine_ls_matrix_type full
_refine_ls_number_parameters 958
_refine_ls_number_reflns 12334
_refine_ls_number_restraints 1099
_refine_ls_restrained_S_all 1.021
_refine_ls_R_factor_all 0.1299
_refine_ls_R_factor_gt 0.0741
_refine_ls_shift/su_max 0.001
_refine_ls_shift/su_mean 0.000
_refine_ls_structure_factor_coef Fsqd
_refine_ls_weighting_details 'w=1/[\s^2^(Fo^2^)+(0.0930P)^2^+1.8258P] where P=(Fo^2^+2Fc^2^)/3'
_refine_ls_weighting_scheme calc
_refine_ls_wR_factor_gt 0.1822
_refine_ls_wR_factor_ref 0.2207
_reflns_number_gt 7361
_reflns_number_total 12334
_reflns_threshold_expression 'I > 2\s(I)'
_cod_data_source_file ja9b06022_si_014.cif
_cod_data_source_block rei1108m
_cod_depositor_comments
;
The following automatic conversions were performed:

data item '_exptl_absorpt_correction_type' value 'Multi-Scan' was
changed to 'multi-scan' in accordance with the
/home/data/users/saulius/crontab/automatic-downloads/current/ACS/lib/dictionaries/cif_core.dic
dictionary named 'cif_core.dic' version 2.4.2 last updated on
2011-04-26.

Automatic conversion script
Id: cif_fix_values 6909 2019-04-08 15:41:33Z antanas 
;
_cod_original_formula_sum 'C83.50 H75 B2 Cl N4'
_cod_database_code 4128826

loop_
_space_group_symop_operation_xyz
'x, y, z'
'-x, -y, -z'

loop_
_atom_site_type_symbol
_atom_site_label
_atom_site_fract_x
_atom_site_fract_y
_atom_site_fract_z
_atom_site_U_iso_or_equiv
_atom_site_adp_type
_atom_site_calc_flag
_atom_site_refinement_flags_adp
_atom_site_refinement_flags_occupancy
_atom_site_refinement_flags_posn
_atom_site_occupancy
_atom_site_disorder_assembly
_atom_site_disorder_group
B B1 0.4924(3) 0.1632(2) 0.7308(2) 0.0246(8) Uani d . . . 1.0 . .
B B2 0.6986(3) 0.1756(2) 0.7814(2) 0.0238(8) Uani d . . . 1.0 . .
C C1 0.6395(3) 0.0771(2) 0.80946(18) 0.0243(7) Uani d . . . 1.0 . .
C C2 0.5975(3) 0.2455(2) 0.79660(17) 0.0221(7) Uani d . . . 1.0 . .
C C3 0.5954(3) 0.2005(2) 0.66122(17) 0.0245(7) Uani d . . . 1.0 . .
H H3 0.59829 0.159474 0.629045 0.029 Uiso calc U . R 1.0 . .
C C4 0.7166(3) 0.1925(2) 0.68981(19) 0.0301(8) Uani d . . . 1.0 . .
H H4 0.754019 0.135178 0.681843 0.036 Uiso calc U . R 1.0 . .
C C5 0.8014(3) 0.2657(2) 0.6532(2) 0.0352(8) Uani d . . . 1.0 . .
H H5 0.880892 0.256836 0.659793 0.042 Uiso calc U . R 1.0 . .
C C6 0.7630(3) 0.3440(2) 0.6109(2) 0.0365(9) Uani d . . . 1.0 . .
C C7 0.7870(4) 0.4411(3) 0.5686(2) 0.0416(9) Uani d . . . 1.0 . .
C C8 0.8661(4) 0.5095(3) 0.5484(2) 0.0504(11) Uani d . . . 1.0 . .
H H8 0.943608 0.498608 0.559127 0.06 Uiso calc U . R 1.0 . .
C C9 0.8267(4) 0.5960(3) 0.5111(2) 0.0542(12) Uani d . . . 1.0 . .
H H9 0.87922 0.645121 0.494528 0.065 Uiso calc U . R 1.0 . .
C C10 0.7127(4) 0.6117(3) 0.4979(2) 0.0508(11) Uani d . . . 1.0 . .
H H10 0.689284 0.671915 0.473178 0.061 Uiso calc U . R 1.0 . .
C C11 0.6312(4) 0.5435(3) 0.5190(2) 0.0446(10) Uani d . . . 1.0 . .
H H11 0.553279 0.555085 0.509199 0.054 Uiso calc U . R 1.0 . .
C C12 0.6707(3) 0.4571(2) 0.5554(2) 0.0384(9) Uani d . . . 1.0 . .
C C13 0.6413(3) 0.3595(2) 0.59564(19) 0.0332(8) Uani d . . . 1.0 . .
C C14 0.5629(3) 0.2952(2) 0.61649(19) 0.0318(8) Uani d . . . 1.0 . .
H H14 0.486789 0.308266 0.603522 0.038 Uiso calc U . R 1.0 . .
C C15 0.3640(3) 0.1502(2) 0.71520(19) 0.0252(7) Uani d . . . 1.0 . .
C C16 0.3355(3) 0.1630(2) 0.6448(2) 0.0331(8) Uani d . . . 1.0 . .
H H16 0.394761 0.178769 0.603963 0.04 Uiso calc U . R 1.0 . .
C C17 0.2228(4) 0.1534(2) 0.6326(2) 0.0427(10) Uani d . . . 1.0 . .
H H17 0.205853 0.163131 0.583996 0.051 Uiso calc U . R 1.0 . .
C C18 0.1362(3) 0.1300(3) 0.6907(3) 0.0467(11) Uani d . . . 1.0 . .
H H18 0.058968 0.124422 0.682373 0.056 Uiso calc U . R 1.0 . .
C C19 0.1615(3) 0.1145(2) 0.7617(2) 0.0414(10) Uani d . . . 1.0 . .
H H19 0.101972 0.097313 0.802205 0.05 Uiso calc U . R 1.0 . .
C C20 0.2740(3) 0.1241(2) 0.7734(2) 0.0314(8) Uani d . . . 1.0 . .
H H20 0.290583 0.1126 0.822312 0.038 Uiso calc U . R 1.0 . .
C C21 0.5193(3) -0.0218(2) 0.79578(19) 0.0261(7) Uani d . . . 1.0 . .
C C22 0.4238(3) -0.0604(2) 0.77175(18) 0.0253(7) Uani d . . . 1.0 . .
C C23 0.4178(3) -0.0493(2) 0.69826(19) 0.0321(8) Uani d . . . 1.0 . .
H H23 0.472381 -0.011877 0.661822 0.038 Uiso calc U . R 1.0 . .
C C24 0.3333(4) -0.0919(3) 0.6773(2) 0.0408(9) Uani d . . . 1.0 . .
H H24 0.329466 -0.083212 0.626718 0.049 Uiso calc U . R 1.0 . .
C C25 0.2545(3) -0.1472(2) 0.7299(2) 0.0363(9) Uani d . . . 1.0 . .
H H25 0.196734 -0.176905 0.715437 0.044 Uiso calc U . R 1.0 . .
C C26 0.2595(3) -0.1593(2) 0.8030(2) 0.0336(8) Uani d . . . 1.0 . .
H H26 0.205193 -0.19741 0.83909 0.04 Uiso calc U . R 1.0 . .
C C27 0.3437(3) -0.1161(2) 0.8243(2) 0.0293(8) Uani d . . . 1.0 . .
H H27 0.34671 -0.124667 0.874966 0.035 Uiso calc U . R 1.0 . .
C C28 0.6033(3) -0.0714(2) 0.83366(19) 0.0269(7) Uani d . . . 1.0 . .
C C29 0.6294(3) -0.1709(2) 0.8548(2) 0.0333(8) Uani d . . . 1.0 . .
C C30 0.6207(3) -0.2184(2) 0.8046(3) 0.0438(10) Uani d . . . 1.0 . .
H H30 0.597495 -0.187406 0.758103 0.053 Uiso calc U . R 1.0 . .
C C31 0.6459(4) -0.3116(3) 0.8225(3) 0.0576(13) Uani d . . . 1.0 . .
H H31 0.637066 -0.344389 0.788774 0.069 Uiso calc U . R 1.0 . .
C C32 0.6836(4) -0.3569(3) 0.8889(3) 0.0578(13) Uani d . . . 1.0 . .
H H32 0.702033 -0.420308 0.900296 0.069 Uiso calc U . R 1.0 . .
C C33 0.6944(3) -0.3106(3) 0.9382(3) 0.0493(11) Uani d . . . 1.0 . .
H H33 0.721277 -0.341504 0.983656 0.059 Uiso calc U . R 1.0 . .
C C34 0.6663(3) -0.2187(2) 0.9219(2) 0.0391(9) Uani d . . . 1.0 . .
H H34 0.672193 -0.187291 0.957036 0.047 Uiso calc U . R 1.0 . .
C C35 0.7773(3) -0.0329(2) 0.88166(19) 0.0284(8) Uani d . . . 1.0 . .
C C36 0.8812(3) -0.0522(2) 0.8429(2) 0.0320(8) Uani d . . . 1.0 . .
C C37 0.9744(3) -0.0827(2) 0.8818(2) 0.0393(9) Uani d . . . 1.0 . .
H H37 1.046392 -0.095394 0.856189 0.047 Uiso calc U . R 1.0 . .
C C38 0.9660(3) -0.0953(3) 0.9564(2) 0.0432(10) Uani d . . . 1.0 . .
C C39 0.8611(3) -0.0758(3) 0.9936(2) 0.0433(10) Uani d . . . 1.0 . .
H H39 0.854445 -0.084628 1.045001 0.052 Uiso calc U . R 1.0 . .
C C40 0.7649(3) -0.0434(2) 0.9569(2) 0.0346(8) Uani d . . . 1.0 . .
C C41 0.6509(3) -0.0259(3) 0.9988(2) 0.0421(10) Uani d . . . 1.0 . .
H H41A 0.606493 0.020989 0.966211 0.063 Uiso calc U . R 1.0 . .
H H41B 0.665076 -0.004789 1.040168 0.063 Uiso calc U . R 1.0 . .
H H41C 0.606861 -0.082391 1.017372 0.063 Uiso calc U . R 1.0 . .
C C42 1.0671(4) -0.1339(3) 0.9978(3) 0.0622(13) Uani d . . . 1.0 . .
H H42A 1.068656 -0.200595 1.009519 0.093 Uiso calc U . R 1.0 . .
H H42B 1.058651 -0.116417 1.043381 0.093 Uiso calc U . R 1.0 . .
H H42C 1.139505 -0.109702 0.967368 0.093 Uiso calc U . R 1.0 . .
C C43 0.8924(3) -0.0400(3) 0.7622(2) 0.0405(9) Uani d . . . 1.0 . .
H H43A 0.833838 -0.076257 0.752113 0.061 Uiso calc U . R 1.0 . .
H H43B 0.969904 -0.060395 0.745262 0.061 Uiso calc U . R 1.0 . .
H H43C 0.880906 0.024582 0.736176 0.061 Uiso calc U . R 1.0 . .
C C44 0.4212(3) 0.3084(2) 0.78589(17) 0.0226(7) Uani d . . . 1.0 . .
C C45 0.2974(3) 0.3231(2) 0.77419(19) 0.0280(8) Uani d . . . 1.0 . .
C C46 0.2127(3) 0.3086(2) 0.8355(2) 0.0358(9) Uani d . . . 1.0 . .
H H46 0.234902 0.289561 0.883422 0.043 Uiso calc U . R 1.0 . .
C C47 0.0967(3) 0.3218(3) 0.8266(3) 0.0474(11) Uani d . . . 1.0 . .
H H47 0.039424 0.311612 0.868557 0.057 Uiso calc U . R 1.0 . .
C C48 0.0637(3) 0.3496(3) 0.7573(3) 0.0481(11) Uani d . . . 1.0 . .
H H48 -0.016126 0.358156 0.751566 0.058 Uiso calc U . R 1.0 . .
C C49 0.1457(3) 0.3650(3) 0.6970(2) 0.0431(10) Uani d . . . 1.0 . .
H H49 0.122588 0.383903 0.649294 0.052 Uiso calc U . R 1.0 . .
C C50 0.2634(3) 0.3531(2) 0.7048(2) 0.0328(8) Uani d . . . 1.0 . .
H H50 0.320023 0.365605 0.66251 0.039 Uiso calc U . R 1.0 . .
C C51 0.4809(3) 0.3604(2) 0.81366(17) 0.0239(7) Uani d . . . 1.0 . .
C C52 0.4451(3) 0.4461(2) 0.83213(19) 0.0268(7) Uani d . . . 1.0 . .
C C53 0.4075(4) 0.5203(2) 0.7783(2) 0.0392(9) Uani d . . . 1.0 . .
H H53 0.40599 0.515945 0.730147 0.047 Uiso calc U . R 1.0 . .
C C54 0.3722(4) 0.6005(3) 0.7948(2) 0.0510(12) Uani d . . . 1.0 . .
H H54 0.346815 0.651087 0.757767 0.061 Uiso calc U . R 1.0 . .
C C55 0.3735(4) 0.6078(2) 0.8641(2) 0.0451(10) Uani d . . . 1.0 . .
H H55 0.349545 0.663252 0.874819 0.054 Uiso calc U . R 1.0 . .
C C56 0.4096(3) 0.5344(2) 0.9181(2) 0.0381(9) Uani d . . . 1.0 . .
H H56 0.409345 0.538957 0.966349 0.046 Uiso calc U . R 1.0 . .
C C57 0.4462(3) 0.4540(2) 0.90216(19) 0.0310(8) Uani d . . . 1.0 . .
H H57 0.472272 0.404009 0.939329 0.037 Uiso calc U . R 1.0 . .
C C58 0.6750(14) 0.3577(12) 0.8529(8) 0.023(2) Uani d U P D 0.53(2) A 1
C C59 0.7406(14) 0.4311(10) 0.8082(8) 0.026(2) Uani d U P D 0.53(2) A 1
C C60 0.8241(12) 0.4611(10) 0.8405(9) 0.035(2) Uani d U P D 0.53(2) A 1
H H60 0.872044 0.510385 0.811998 0.042 Uiso calc U P R 0.53(2) A 1
C C61 0.8388(10) 0.4204(9) 0.9134(9) 0.032(2) Uani d U P D 0.53(2) A 1
C C62 0.7681(12) 0.3500(10) 0.9563(7) 0.031(2) Uani d U P D 0.53(2) A 1
H H62 0.775783 0.324878 1.006919 0.037 Uiso calc U P R 0.53(2) A 1
C C63 0.6863(14) 0.3159(11) 0.9263(9) 0.029(2) Uani d U P D 0.53(2) A 1
C C64 0.6128(17) 0.2368(13) 0.9717(11) 0.036(3) Uani d U P D 0.53(2) A 1
H H64A 0.5489 0.230988 0.945451 0.055 Uiso calc U P R 0.53(2) A 1
H H64B 0.581222 0.24708 1.018775 0.055 Uiso calc U P R 0.53(2) A 1
H H64C 0.660139 0.180552 0.980606 0.055 Uiso calc U P R 0.53(2) A 1
C C65 0.9270(13) 0.4573(11) 0.9490(11) 0.054(4) Uani d U P D 0.53(2) A 1
H H65A 0.948113 0.409386 0.991951 0.082 Uiso calc U P R 0.53(2) A 1
H H65B 0.892867 0.509715 0.964413 0.082 Uiso calc U P R 0.53(2) A 1
H H65C 0.996506 0.47641 0.913456 0.082 Uiso calc U P R 0.53(2) A 1
C C66 0.7227(17) 0.4769(14) 0.7297(8) 0.040(3) Uani d U P D 0.53(2) A 1
H H66A 0.70568 0.430785 0.70679 0.06 Uiso calc U P R 0.53(2) A 1
H H66B 0.793102 0.509119 0.702919 0.06 Uiso calc U P R 0.53(2) A 1
H H66C 0.65759 0.520613 0.728324 0.06 Uiso calc U P R 0.53(2) A 1
C C58A 0.6783(15) 0.3426(13) 0.8570(8) 0.025(3) Uani d U P DG 0.47(2) A 2
C C59A 0.7525(14) 0.4150(11) 0.8234(7) 0.026(3) Uani d U P DG 0.47(2) A 2
C C60A 0.8278(11) 0.4404(10) 0.8635(8) 0.031(3) Uani d U P DG 0.47(2) A 2
H H60A 0.878534 0.489956 0.840456 0.037 Uiso calc U P R 0.47(2) A 2
C C61A 0.8290(11) 0.3933(11) 0.9372(8) 0.036(3) Uani d U P DG 0.47(2) A 2
C C62A 0.7549(12) 0.3208(11) 0.9708(7) 0.034(3) Uani d U P DG 0.47(2) A 2
H H62A 0.755697 0.288638 1.021241 0.04 Uiso calc U P R 0.47(2) A 2
C C63A 0.6795(14) 0.2955(12) 0.9308(8) 0.027(3) Uani d U P DG 0.47(2) A 2
C C64A 0.601(2) 0.2150(14) 0.9675(13) 0.040(4) Uani d U P D 0.47(2) A 2
H H64D 0.632434 0.161497 0.952833 0.059 Uiso calc U P R 0.47(2) A 2
H H64E 0.523238 0.229965 0.952435 0.059 Uiso calc U P R 0.47(2) A 2
H H64F 0.594994 0.201521 1.020955 0.059 Uiso calc U P R 0.47(2) A 2
C C65A 0.9114(16) 0.4227(15) 0.9805(11) 0.062(4) Uani d U P D 0.47(2) A 2
H H65D 0.98945 0.429186 0.952882 0.093 Uiso calc U P R 0.47(2) A 2
H H65E 0.913093 0.376465 1.028055 0.093 Uiso calc U P R 0.47(2) A 2
H H65F 0.884564 0.48125 0.98832 0.093 Uiso calc U P R 0.47(2) A 2
C C66A 0.7482(16) 0.4686(12) 0.7437(9) 0.029(3) Uani d U P D 0.47(2) A 2
H H66D 0.773855 0.429272 0.712295 0.044 Uiso calc U P R 0.47(2) A 2
H H66E 0.799332 0.521083 0.730361 0.044 Uiso calc U P R 0.47(2) A 2
H H66F 0.668566 0.490211 0.736945 0.044 Uiso calc U P R 0.47(2) A 2
C C67 0.3912(8) 0.7241(7) 0.5760(4) 0.137(3) Uani d U . . 1.0 . .
H H67A 0.403446 0.658245 0.584241 0.205 Uiso calc U . R 1.0 . .
H H67B 0.363572 0.751146 0.528363 0.205 Uiso calc U . R 1.0 . .
H H67C 0.333409 0.735022 0.615046 0.205 Uiso calc U . R 1.0 . .
C C68 0.5014(7) 0.7661(5) 0.5766(3) 0.103(2) Uani d U . . 1.0 . .
C C69 0.5203(8) 0.8556(6) 0.5325(4) 0.123(3) Uani d U . . 1.0 . .
H H69 0.463741 0.887987 0.503154 0.148 Uiso calc U . R 1.0 . .
C C70 0.6217(9) 0.8955(6) 0.5325(4) 0.140(3) Uani d U . . 1.0 . .
H H70 0.637127 0.955415 0.501025 0.167 Uiso calc U . R 1.0 . .
C C71 0.7045(8) 0.8495(6) 0.5784(4) 0.127(3) Uani d U . . 1.0 . .
H H71 0.773574 0.878318 0.580007 0.153 Uiso calc U . R 1.0 . .
C C72 0.6815(8) 0.7628(5) 0.6200(4) 0.113(2) Uani d U . . 1.0 . .
H H72 0.736686 0.72902 0.64987 0.136 Uiso calc U . R 1.0 . .
C C73 0.5753(8) 0.7216(5) 0.6196(4) 0.105(2) Uani d U . . 1.0 . .
H H73 0.55856 0.661711 0.650707 0.126 Uiso calc U . R 1.0 . .
C C74 0.1249(13) 0.6243(10) 0.5913(7) 0.125(5) Uani d U P D 0.589(6) B 1
H H74A 0.142334 0.68136 0.552268 0.187 Uiso calc U P R 0.589(6) B 1
H H74B 0.068798 0.589932 0.577055 0.187 Uiso calc U P R 0.589(6) B 1
H H74C 0.196293 0.587765 0.599207 0.187 Uiso calc U P R 0.589(6) B 1
C C75 0.0729(7) 0.6464(5) 0.6635(4) 0.098(3) Uani d U P DG 0.589(6) B 1
C C76 0.1173(6) 0.6053(5) 0.7290(5) 0.084(3) Uani d U P DG 0.589(6) B 1
H H76 0.176857 0.559882 0.730989 0.1 Uiso calc U P R 0.589(6) B 1
C C77 0.0747(7) 0.6308(6) 0.7917(4) 0.103(3) Uani d U P DG 0.589(6) B 1
H H77 0.105061 0.602708 0.83645 0.124 Uiso calc U P R 0.589(6) B 1
C C78 -0.0124(8) 0.6972(6) 0.7888(5) 0.105(3) Uani d U P DG 0.589(6) B 1
H H78 -0.041527 0.714636 0.831631 0.126 Uiso calc U P R 0.589(6) B 1
C C79 -0.0568(7) 0.7383(5) 0.7233(6) 0.112(3) Uani d U P DG 0.589(6) B 1
H H79 -0.116319 0.783738 0.721352 0.135 Uiso calc U P R 0.589(6) B 1
C C80 -0.0142(7) 0.7129(5) 0.6607(5) 0.111(3) Uani d U P DG 0.589(6) B 1
H H80 -0.044524 0.740912 0.61589 0.133 Uiso calc U P R 0.589(6) B 1
C C74A 0.0151(17) 0.6670(16) 0.8162(9) 0.121(6) Uani d U P D 0.411(6) B 2
H H74D -0.027451 0.612055 0.845226 0.182 Uiso calc U P R 0.411(6) B 2
H H74E -0.028334 0.721169 0.823288 0.182 Uiso calc U P R 0.411(6) B 2
H H74F 0.091476 0.664984 0.832325 0.182 Uiso calc U P R 0.411(6) B 2
C C75A 0.0310(10) 0.6718(8) 0.7295(5) 0.095(3) Uani d U P DG 0.411(6) B 2
C C76A 0.0884(10) 0.5993(7) 0.7090(6) 0.088(4) Uani d U P DG 0.411(6) B 2
H H76A 0.114402 0.548161 0.745291 0.106 Uiso calc U P R 0.411(6) B 2
C C77A 0.1077(11) 0.6015(6) 0.6355(7) 0.095(4) Uani d U P DG 0.411(6) B 2
H H77A 0.146854 0.551965 0.621479 0.114 Uiso calc U P R 0.411(6) B 2
C C78A 0.0696(10) 0.6763(7) 0.5824(5) 0.091(4) Uani d U P DG 0.411(6) B 2
H H78A 0.082747 0.677836 0.532125 0.109 Uiso calc U P R 0.411(6) B 2
C C79A 0.0122(10) 0.7488(6) 0.6029(6) 0.101(4) Uani d U P DG 0.411(6) B 2
H H79A -0.013813 0.799902 0.566583 0.122 Uiso calc U P R 0.411(6) B 2
C C80A -0.0071(9) 0.7465(7) 0.6764(7) 0.097(4) Uani d U P DG 0.411(6) B 2
H H80A -0.046266 0.7961 0.690395 0.116 Uiso calc U P R 0.411(6) B 2
C C81 -0.1606(18) 1.0885(15) 0.5313(12) 0.298(13) Uani d U P D 0.5 C -1
H H81A -0.211019 1.101972 0.492718 0.447 Uiso calc U P R 0.5 C -1
H H81B -0.205453 1.058595 0.578781 0.447 Uiso calc U P R 0.5 C -1
H H81C -0.129341 1.145545 0.53328 0.447 Uiso calc U P R 0.5 C -1
C C82 -0.0603(11) 1.0251(9) 0.5145(7) 0.155(5) Uani d U P DG 0.5 C -1
C C83 0.0220(14) 0.9972(11) 0.5625(6) 0.180(6) Uani d U P DG 0.5 C -1
H H83 0.017618 1.019365 0.604056 0.216 Uiso calc U P R 0.5 C -1
C C84 0.1109(12) 0.9370(11) 0.5498(8) 0.197(7) Uani d U P G 0.5 C -1
H H84 0.167165 0.917949 0.582588 0.236 Uiso calc U P R 0.5 C -1
C C85 0.1173(11) 0.9046(8) 0.4890(9) 0.180(6) Uani d U P G 0.5 C -1
H H85 0.178036 0.86343 0.480246 0.216 Uiso calc U P R 0.5 C -1
C C86 0.0349(11) 0.9325(7) 0.4409(6) 0.105(4) Uani d U P G 0.5 C -1
H H86 0.039359 0.910326 0.39937 0.126 Uiso calc U P R 0.5 C -1
C C87 -0.0539(10) 0.9927(8) 0.4537(6) 0.111(4) Uani d U P DG 0.5 C -1
H H87 -0.11019 1.011743 0.420837 0.133 Uiso calc U P R 0.5 C -1
Cl Cl1 0.83375(7) 0.18174(5) 0.81926(5) 0.0296(2) Uani d . . . 1.0 . .
N N1 0.5421(2) 0.07056(17) 0.78180(14) 0.0228(6) Uani d . . . 1.0 . .
N N2 0.6769(2) -0.00810(17) 0.84355(15) 0.0259(6) Uani d . . . 1.0 . .
N N3 0.4941(2) 0.23610(16) 0.77594(14) 0.0214(6) Uani d . . . 1.0 . .
N N4 0.5913(2) 0.32047(17) 0.81990(14) 0.0231(6) Uani d . . D 1.0 . .

loop_
_atom_site_aniso_label
_atom_site_aniso_U_11
_atom_site_aniso_U_22
_atom_site_aniso_U_33
_atom_site_aniso_U_12
_atom_site_aniso_U_13
_atom_site_aniso_U_23
B1 0.024(2) 0.0207(17) 0.029(2) 0.0014(15) -0.0059(16) -0.0069(15)
B2 0.0166(18) 0.0265(18) 0.029(2) -0.0005(15) -0.0062(15) -0.0078(15)
C1 0.0182(16) 0.0250(16) 0.0290(18) 0.0059(13) -0.0063(14) -0.0064(13)
C2 0.0187(16) 0.0218(15) 0.0238(17) -0.0023(13) -0.0040(13) -0.0027(13)
C3 0.0260(18) 0.0241(16) 0.0255(17) 0.0015(14) -0.0063(14) -0.0095(13)
C4 0.0233(18) 0.0320(18) 0.035(2) 0.0043(15) -0.0043(15) -0.0113(15)
C5 0.0264(19) 0.042(2) 0.036(2) -0.0012(16) -0.0028(16) -0.0099(17)
C6 0.033(2) 0.036(2) 0.037(2) -0.0042(16) -0.0025(17) -0.0076(16)
C7 0.042(2) 0.039(2) 0.039(2) -0.0077(18) -0.0053(18) -0.0019(17)
C8 0.040(2) 0.051(2) 0.052(3) -0.016(2) -0.011(2) 0.002(2)
C9 0.060(3) 0.041(2) 0.055(3) -0.015(2) -0.015(2) 0.002(2)
C10 0.065(3) 0.038(2) 0.044(2) -0.009(2) -0.017(2) 0.0022(18)
C11 0.053(3) 0.040(2) 0.038(2) -0.0061(19) -0.016(2) -0.0013(17)
C12 0.042(2) 0.036(2) 0.035(2) -0.0047(17) -0.0055(18) -0.0059(16)
C13 0.036(2) 0.0340(19) 0.0280(19) -0.0019(16) -0.0037(16) -0.0063(15)
C14 0.033(2) 0.0332(18) 0.0287(19) -0.0018(16) -0.0082(16) -0.0062(15)
C15 0.0225(17) 0.0182(15) 0.037(2) 0.0033(13) -0.0098(15) -0.0092(14)
C16 0.033(2) 0.0259(17) 0.043(2) -0.0004(15) -0.0130(17) -0.0102(15)
C17 0.046(2) 0.0315(19) 0.055(3) 0.0001(18) -0.030(2) -0.0097(18)
C18 0.028(2) 0.036(2) 0.081(3) -0.0003(17) -0.026(2) -0.014(2)
C19 0.025(2) 0.0310(19) 0.065(3) 0.0002(16) -0.0087(19) -0.0073(18)
C20 0.0231(18) 0.0259(17) 0.046(2) 0.0004(14) -0.0105(16) -0.0090(15)
C21 0.0211(17) 0.0231(16) 0.0352(19) 0.0007(13) -0.0032(14) -0.0108(14)
C22 0.0203(17) 0.0218(16) 0.0350(19) 0.0008(13) -0.0045(14) -0.0100(14)
C23 0.035(2) 0.0302(18) 0.032(2) -0.0026(15) 0.0002(16) -0.0117(15)
C24 0.048(2) 0.040(2) 0.042(2) 0.0009(19) -0.015(2) -0.0202(18)
C25 0.0269(19) 0.0296(18) 0.058(3) 0.0002(15) -0.0129(18) -0.0180(18)
C26 0.0228(18) 0.0262(17) 0.049(2) 0.0007(14) -0.0021(16) -0.0077(16)
C27 0.0247(18) 0.0242(16) 0.038(2) 0.0016(14) -0.0044(15) -0.0073(15)
C28 0.0210(17) 0.0227(16) 0.037(2) 0.0001(13) -0.0035(15) -0.0080(14)
C29 0.0221(18) 0.0249(17) 0.050(2) 0.0023(14) -0.0020(16) -0.0074(16)
C30 0.035(2) 0.0302(19) 0.067(3) 0.0018(17) -0.007(2) -0.0162(19)
C31 0.053(3) 0.036(2) 0.091(4) 0.003(2) -0.007(3) -0.031(2)
C32 0.042(3) 0.028(2) 0.094(4) 0.0060(18) -0.011(3) -0.004(2)
C33 0.035(2) 0.029(2) 0.073(3) 0.0018(17) -0.002(2) 0.000(2)
C34 0.029(2) 0.0289(18) 0.050(2) 0.0019(15) -0.0020(18) -0.0005(17)
C35 0.0203(17) 0.0254(17) 0.038(2) 0.0042(14) -0.0113(15) -0.0046(14)
C36 0.0241(18) 0.0256(17) 0.042(2) 0.0015(14) -0.0054(16) -0.0031(15)
C37 0.0208(19) 0.035(2) 0.055(3) 0.0046(15) -0.0036(17) -0.0039(18)
C38 0.027(2) 0.036(2) 0.059(3) 0.0079(16) -0.0169(19) 0.0007(18)
C39 0.036(2) 0.047(2) 0.041(2) 0.0050(18) -0.0147(18) -0.0011(18)
C40 0.0260(19) 0.0354(19) 0.038(2) 0.0050(15) -0.0074(16) -0.0031(16)
C41 0.033(2) 0.051(2) 0.037(2) 0.0085(18) -0.0028(17) -0.0079(18)
C42 0.037(3) 0.065(3) 0.079(3) 0.010(2) -0.026(2) -0.006(3)
C43 0.032(2) 0.038(2) 0.047(2) 0.0032(17) 0.0021(18) -0.0090(18)
C44 0.0208(17) 0.0232(16) 0.0232(17) 0.0037(13) -0.0035(13) -0.0065(13)
C45 0.0246(18) 0.0202(15) 0.041(2) 0.0039(13) -0.0084(15) -0.0099(14)
C46 0.0244(19) 0.039(2) 0.046(2) 0.0026(16) -0.0008(17) -0.0167(17)
C47 0.026(2) 0.051(2) 0.069(3) 0.0045(18) 0.001(2) -0.027(2)
C48 0.024(2) 0.047(2) 0.085(3) 0.0100(18) -0.019(2) -0.032(2)
C49 0.036(2) 0.042(2) 0.059(3) 0.0142(18) -0.025(2) -0.0208(19)
C50 0.031(2) 0.0298(18) 0.041(2) 0.0054(15) -0.0137(17) -0.0134(16)
C51 0.0206(17) 0.0252(16) 0.0266(17) 0.0012(13) -0.0041(14) -0.0083(13)
C52 0.0242(18) 0.0239(16) 0.0330(19) 0.0020(14) -0.0049(15) -0.0095(14)
C53 0.055(3) 0.0278(18) 0.035(2) 0.0102(17) -0.0125(19) -0.0082(15)
C54 0.077(3) 0.031(2) 0.044(2) 0.018(2) -0.012(2) -0.0106(18)
C55 0.058(3) 0.0278(19) 0.050(3) 0.0069(18) -0.003(2) -0.0162(17)
C56 0.045(2) 0.038(2) 0.036(2) 0.0070(17) -0.0072(18) -0.0181(17)
C57 0.033(2) 0.0268(17) 0.034(2) 0.0038(15) -0.0072(16) -0.0094(15)
C58 0.020(4) 0.021(5) 0.035(4) 0.008(3) -0.011(3) -0.015(3)
C59 0.022(4) 0.017(5) 0.040(5) 0.008(3) -0.015(4) -0.007(4)
C60 0.030(4) 0.033(5) 0.047(6) 0.000(4) -0.014(4) -0.015(4)
C61 0.029(4) 0.027(5) 0.048(6) 0.009(3) -0.017(4) -0.020(5)
C62 0.039(5) 0.023(6) 0.038(5) 0.011(4) -0.016(4) -0.016(4)
C63 0.028(4) 0.025(5) 0.038(4) 0.011(3) -0.012(3) -0.013(3)
C64 0.039(6) 0.038(8) 0.032(5) 0.005(5) -0.011(4) -0.008(5)
C65 0.049(6) 0.054(8) 0.081(10) 0.007(5) -0.033(7) -0.043(7)
C66 0.036(9) 0.045(6) 0.036(5) -0.003(5) -0.009(4) -0.003(4)
C58A 0.026(5) 0.019(6) 0.035(5) 0.003(4) -0.006(4) -0.015(4)
C59A 0.027(5) 0.022(6) 0.035(5) 0.008(4) -0.008(4) -0.013(4)
C60A 0.024(4) 0.029(6) 0.044(6) -0.002(4) -0.009(5) -0.015(5)
C61A 0.034(5) 0.042(7) 0.042(6) 0.001(5) -0.013(5) -0.021(5)
C62A 0.034(5) 0.032(7) 0.041(5) 0.009(4) -0.014(4) -0.017(4)
C63A 0.029(5) 0.029(7) 0.029(4) 0.008(4) -0.008(4) -0.017(4)
C64A 0.053(7) 0.028(8) 0.035(6) 0.001(5) -0.010(5) -0.003(5)
C65A 0.057(8) 0.079(11) 0.075(10) -0.002(7) -0.037(8) -0.045(8)
C66A 0.022(7) 0.019(5) 0.047(6) -0.005(4) -0.012(5) -0.007(5)
C67 0.139(6) 0.201(8) 0.100(6) 0.017(6) -0.002(5) -0.100(6)
C68 0.130(5) 0.119(5) 0.051(3) 0.048(4) 0.005(3) -0.030(3)
C69 0.150(6) 0.136(5) 0.058(4) 0.053(5) 0.028(4) -0.018(4)
C70 0.166(7) 0.131(6) 0.079(5) 0.045(5) 0.033(5) 0.003(4)
C71 0.153(6) 0.127(5) 0.072(4) 0.018(5) 0.021(4) -0.003(4)
C72 0.140(6) 0.115(5) 0.070(4) 0.018(4) -0.005(4) -0.013(4)
C73 0.141(6) 0.096(4) 0.073(4) 0.018(4) -0.013(4) -0.022(3)
C74 0.121(11) 0.125(10) 0.151(9) -0.011(8) -0.042(9) -0.063(8)
C75 0.077(5) 0.077(5) 0.148(6) -0.012(4) -0.025(5) -0.040(5)
C76 0.054(5) 0.067(5) 0.141(6) -0.016(4) -0.018(5) -0.041(5)
C77 0.072(6) 0.099(6) 0.148(7) -0.047(4) 0.006(5) -0.052(5)
C78 0.080(7) 0.103(7) 0.148(7) -0.053(5) 0.021(6) -0.067(6)
C79 0.076(6) 0.092(6) 0.171(7) -0.019(5) 0.012(6) -0.053(6)
C80 0.087(6) 0.089(6) 0.161(7) -0.005(5) -0.024(6) -0.041(5)
C74A 0.060(10) 0.153(14) 0.161(9) -0.064(10) 0.026(9) -0.068(10)
C75A 0.065(6) 0.088(6) 0.141(6) -0.036(5) -0.011(5) -0.042(5)
C76A 0.065(7) 0.078(6) 0.122(7) -0.025(6) -0.018(6) -0.023(6)
C77A 0.084(7) 0.080(7) 0.123(7) -0.006(6) -0.018(7) -0.027(6)
C78A 0.075(7) 0.077(6) 0.132(7) 0.005(5) -0.034(6) -0.038(6)
C79A 0.084(7) 0.082(7) 0.145(7) -0.001(6) -0.021(7) -0.040(6)
C80A 0.077(7) 0.081(6) 0.157(7) -0.015(6) -0.028(6) -0.063(6)
C81 0.32(2) 0.30(2) 0.27(2) 0.066(18) 0.082(18) -0.146(18)
C82 0.174(11) 0.194(11) 0.118(9) -0.038(9) 0.010(8) -0.085(8)
C83 0.209(12) 0.231(12) 0.121(10) -0.076(10) -0.021(9) -0.070(10)
C84 0.189(12) 0.244(13) 0.157(10) -0.061(9) -0.052(10) -0.032(10)
C85 0.165(11) 0.199(12) 0.156(11) -0.011(10) -0.021(9) -0.019(9)
C86 0.128(9) 0.113(8) 0.071(7) -0.037(7) -0.003(6) -0.020(6)
C87 0.124(9) 0.148(9) 0.066(6) -0.040(7) 0.020(6) -0.050(7)
Cl1 0.0189(4) 0.0327(4) 0.0391(5) 0.0018(3) -0.0096(3) -0.0110(4)
N1 0.0193(14) 0.0205(13) 0.0298(15) 0.0004(11) -0.0058(12) -0.0083(11)
N2 0.0190(14) 0.0206(13) 0.0361(16) 0.0030(11) -0.0066(12) -0.0045(12)
N3 0.0186(14) 0.0206(13) 0.0255(14) 0.0018(11) -0.0059(11) -0.0064(11)
N4 0.0216(14) 0.0232(13) 0.0277(15) 0.0002(11) -0.0076(12) -0.0105(11)

loop_
_atom_type_symbol
_atom_type_description
_atom_type_scat_dispersion_real
_atom_type_scat_dispersion_imag
_atom_type_scat_source
C C 0.0033 0.0016 'International Tables Vol C Tables 4.2.6.8 and 6.1.1.4'
H H 0.0000 0.0000 'International Tables Vol C Tables 4.2.6.8 and 6.1.1.4'
B B 0.0013 0.0007 'International Tables Vol C Tables 4.2.6.8 and 6.1.1.4'
N N 0.0061 0.0033 'International Tables Vol C Tables 4.2.6.8 and 6.1.1.4'
Cl Cl 0.1484 0.1585 'International Tables Vol C Tables 4.2.6.8 and 6.1.1.4'

loop_
_geom_angle_atom_site_label_1
_geom_angle_atom_site_label_2
_geom_angle_atom_site_label_3
_geom_angle
N1 B1 C15 111.2(3)
N1 B1 N3 104.7(3)
C15 B1 N3 111.7(3)
N1 B1 C3 106.0(2)
C15 B1 C3 119.7(3)
N3 B1 C3 102.3(2)
C2 B2 C1 105.0(3)
C2 B2 C4 105.4(3)
C1 B2 C4 100.6(3)
C2 B2 Cl1 115.4(2)
C1 B2 Cl1 114.8(2)
C4 B2 Cl1 114.1(2)
N1 C1 N2 108.6(3)
N1 C1 B2 115.9(3)
N2 C1 B2 133.8(3)
N4 C2 N3 108.2(3)
N4 C2 B2 135.1(3)
N3 C2 B2 116.4(3)
C14 C3 C4 114.8(3)
C14 C3 B1 109.3(3)
C4 C3 B1 110.1(3)
C14 C3 H3 107.4
C4 C3 H3 107.4
B1 C3 H3 107.4
C5 C4 C3 118.2(3)
C5 C4 B2 110.0(3)
C3 C4 B2 110.3(3)
C5 C4 H4 105.8
C3 C4 H4 105.8
B2 C4 H4 105.8
C6 C5 C4 118.1(3)
C6 C5 H5 120.9
C4 C5 H5 120.9
C5 C6 C13 123.0(3)
C5 C6 C7 147.8(4)
C13 C6 C7 88.9(3)
C8 C7 C12 122.3(4)
C8 C7 C6 145.8(4)
C12 C7 C6 91.5(3)
C7 C8 C9 116.3(4)
C7 C8 H8 121.8
C9 C8 H8 121.8
C10 C9 C8 121.4(4)
C10 C9 H9 119.3
C8 C9 H9 119.3
C9 C10 C11 123.0(4)
C9 C10 H10 118.5
C11 C10 H10 118.5
C10 C11 C12 115.7(4)
C10 C11 H11 122.2
C12 C11 H11 122.2
C11 C12 C7 121.3(4)
C11 C12 C13 147.3(4)
C7 C12 C13 91.3(3)
C14 C13 C6 123.8(3)
C14 C13 C12 147.9(4)
C6 C13 C12 88.3(3)
C13 C14 C3 119.3(3)
C13 C14 H14 120.4
C3 C14 H14 120.4
C16 C15 C20 116.6(3)
C16 C15 B1 123.0(3)
C20 C15 B1 120.4(3)
C17 C16 C15 121.8(4)
C17 C16 H16 119.1
C15 C16 H16 119.1
C18 C17 C16 120.1(4)
C18 C17 H17 120.0
C16 C17 H17 120.0
C17 C18 C19 119.8(4)
C17 C18 H18 120.1
C19 C18 H18 120.1
C20 C19 C18 119.8(4)
C20 C19 H19 120.1
C18 C19 H19 120.1
C19 C20 C15 121.8(4)
C19 C20 H20 119.1
C15 C20 H20 119.1
C28 C21 N1 108.0(3)
C28 C21 C22 125.3(3)
N1 C21 C22 126.7(3)
C23 C22 C27 118.7(3)
C23 C22 C21 121.7(3)
C27 C22 C21 119.4(3)
C24 C23 C22 120.7(3)
C24 C23 H23 119.7
C22 C23 H23 119.7
C25 C24 C23 120.1(4)
C25 C24 H24 119.9
C23 C24 H24 119.9
C26 C25 C24 119.9(3)
C26 C25 H25 120.0
C24 C25 H25 120.0
C25 C26 C27 120.2(3)
C25 C26 H26 119.9
C27 C26 H26 119.9
C26 C27 C22 120.3(3)
C26 C27 H27 119.8
C22 C27 H27 119.8
C21 C28 N2 106.4(3)
C21 C28 C29 130.8(3)
N2 C28 C29 122.4(3)
C30 C29 C34 118.2(3)
C30 C29 C28 118.6(3)
C34 C29 C28 123.1(3)
C29 C30 C31 119.9(4)
C29 C30 H30 120.0
C31 C30 H30 120.0
C32 C31 C30 120.6(4)
C32 C31 H31 119.7
C30 C31 H31 119.7
C33 C32 C31 120.0(4)
C33 C32 H32 120.0
C31 C32 H32 120.0
C32 C33 C34 119.9(4)
C32 C33 H33 120.1
C34 C33 H33 120.1
C33 C34 C29 121.3(4)
C33 C34 H34 119.3
C29 C34 H34 119.3
C36 C35 C40 122.3(3)
C36 C35 N2 118.5(3)
C40 C35 N2 119.0(3)
C37 C36 C35 117.7(3)
C37 C36 C43 121.1(3)
C35 C36 C43 121.2(3)
C38 C37 C36 122.2(3)
C38 C37 H37 118.9
C36 C37 H37 118.9
C37 C38 C39 118.8(3)
C37 C38 C42 120.8(4)
C39 C38 C42 120.3(4)
C38 C39 C40 121.4(4)
C38 C39 H39 119.3
C40 C39 H39 119.3
C35 C40 C39 117.7(3)
C35 C40 C41 121.8(3)
C39 C40 C41 120.4(3)
C40 C41 H41A 109.5
C40 C41 H41B 109.5
H41A C41 H41B 109.5
C40 C41 H41C 109.5
H41A C41 H41C 109.5
H41B C41 H41C 109.5
C38 C42 H42A 109.5
C38 C42 H42B 109.5
H42A C42 H42B 109.5
C38 C42 H42C 109.5
H42A C42 H42C 109.5
H42B C42 H42C 109.5
C36 C43 H43A 109.5
C36 C43 H43B 109.5
H43A C43 H43B 109.5
C36 C43 H43C 109.5
H43A C43 H43C 109.5
H43B C43 H43C 109.5
C51 C44 N3 107.7(3)
C51 C44 C45 125.1(3)
N3 C44 C45 127.0(3)
C50 C45 C46 118.9(3)
C50 C45 C44 122.4(3)
C46 C45 C44 118.7(3)
C47 C46 C45 120.2(4)
C47 C46 H46 119.9
C45 C46 H46 119.9
C48 C47 C46 120.3(4)
C48 C47 H47 119.8
C46 C47 H47 119.8
C49 C48 C47 120.0(4)
C49 C48 H48 120.0
C47 C48 H48 120.0
C48 C49 C50 120.5(4)
C48 C49 H49 119.8
C50 C49 H49 119.8
C45 C50 C49 120.0(4)
C45 C50 H50 120.0
C49 C50 H50 120.0
C44 C51 N4 107.0(3)
C44 C51 C52 129.5(3)
N4 C51 C52 123.4(3)
C57 C52 C53 119.0(3)
C57 C52 C51 121.8(3)
C53 C52 C51 119.2(3)
C54 C53 C52 120.0(4)
C54 C53 H53 120.0
C52 C53 H53 120.0
C55 C54 C53 120.7(4)
C55 C54 H54 119.7
C53 C54 H54 119.7
C54 C55 C56 119.8(3)
C54 C55 H55 120.1
C56 C55 H55 120.1
C55 C56 C57 120.1(4)
C55 C56 H56 120.0
C57 C56 H56 120.0
C56 C57 C52 120.4(3)
C56 C57 H57 119.8
C52 C57 H57 119.8
C63 C58 C59 124.1(7)
C63 C58 N4 118.0(9)
C59 C58 N4 117.9(9)
C58 C59 C60 116.1(8)
C58 C59 C66 122.5(9)
C60 C59 C66 121.3(9)
C61 C60 C59 121.4(8)
C61 C60 H60 119.3
C59 C60 H60 119.3
C62 C61 C60 120.2(7)
C62 C61 C65 119.1(9)
C60 C61 C65 120.6(9)
C61 C62 C63 120.7(8)
C61 C62 H62 119.7
C63 C62 H62 119.7
C62 C63 C58 117.4(8)
C62 C63 C64 121.0(10)
C58 C63 C64 121.6(10)
C63 C64 H64A 109.5
C63 C64 H64B 109.5
H64A C64 H64B 109.5
C63 C64 H64C 109.5
H64A C64 H64C 109.5
H64B C64 H64C 109.5
C61 C65 H65A 109.5
C61 C65 H65B 109.5
H65A C65 H65B 109.5
C61 C65 H65C 109.5
H65A C65 H65C 109.5
H65B C65 H65C 109.5
C59 C66 H66A 109.5
C59 C66 H66B 109.5
H66A C66 H66B 109.5
C59 C66 H66C 109.5
H66A C66 H66C 109.5
H66B C66 H66C 109.5
C59A C58A C63A 120.0
C59A C58A N4 121.6(8)
C63A C58A N4 118.1(9)
C58A C59A C60A 120.0
C58A C59A C66A 120.0(8)
C60A C59A C66A 119.9(8)
C61A C60A C59A 120.0
C61A C60A H60A 120.0
C59A C60A H60A 120.0
C60A C61A C62A 120.0
C60A C61A C65A 119.3(8)
C62A C61A C65A 120.7(8)
C63A C62A C61A 120.0
C63A C62A H62A 120.0
C61A C62A H62A 120.0
C62A C63A C58A 120.0
C62A C63A C64A 119.7(9)
C58A C63A C64A 120.3(9)
C63A C64A H64D 109.5
C63A C64A H64E 109.5
H64D C64A H64E 109.5
C63A C64A H64F 109.5
H64D C64A H64F 109.5
H64E C64A H64F 109.5
C61A C65A H65D 109.5
C61A C65A H65E 109.5
H65D C65A H65E 109.5
C61A C65A H65F 109.5
H65D C65A H65F 109.5
H65E C65A H65F 109.5
C59A C66A H66D 109.5
C59A C66A H66E 109.5
H66D C66A H66E 109.5
C59A C66A H66F 109.5
H66D C66A H66F 109.5
H66E C66A H66F 109.5
C68 C67 H67A 109.5
C68 C67 H67B 109.5
H67A C67 H67B 109.5
C68 C67 H67C 109.5
H67A C67 H67C 109.5
H67B C67 H67C 109.5
C73 C68 C69 121.9(10)
C73 C68 C67 120.3(9)
C69 C68 C67 117.7(8)
C70 C69 C68 118.5(9)
C70 C69 H69 120.7
C68 C69 H69 120.7
C69 C70 C71 121.3(9)
C69 C70 H70 119.3
C71 C70 H70 119.3
C72 C71 C70 117.4(10)
C72 C71 H71 121.3
C70 C71 H71 121.3
C71 C72 C73 120.8(8)
C71 C72 H72 119.6
C73 C72 H72 119.6
C68 C73 C72 119.9(8)
C68 C73 H73 120.0
C72 C73 H73 120.0
C75 C74 H74A 109.5
C75 C74 H74B 109.5
H74A C74 H74B 109.5
C75 C74 H74C 109.5
H74A C74 H74C 109.5
H74B C74 H74C 109.5
C76 C75 C80 120.0
C76 C75 C74 121.1(6)
C80 C75 C74 118.8(6)
C77 C76 C75 120.0
C77 C76 H76 120.0
C75 C76 H76 120.0
C78 C77 C76 120.0
C78 C77 H77 120.0
C76 C77 H77 120.0
C77 C78 C79 120.0
C77 C78 H78 120.0
C79 C78 H78 120.0
C80 C79 C78 120.0
C80 C79 H79 120.0
C78 C79 H79 120.0
C79 C80 C75 120.0
C79 C80 H80 120.0
C75 C80 H80 120.0
C75A C74A H74D 109.5
C75A C74A H74E 109.5
H74D C74A H74E 109.5
C75A C74A H74F 109.5
H74D C74A H74F 109.5
H74E C74A H74F 109.5
C76A C75A C80A 120.0
C76A C75A C74A 117.8(11)
C80A C75A C74A 122.2(11)
C75A C76A C77A 120.0
C75A C76A H76A 120.0
C77A C76A H76A 120.0
C78A C77A C76A 120.0
C78A C77A H77A 120.0
C76A C77A H77A 120.0
C77A C78A C79A 120.0
C77A C78A H78A 120.0
C79A C78A H78A 120.0
C78A C79A C80A 120.0
C78A C79A H79A 120.0
C80A C79A H79A 120.0
C79A C80A C75A 120.0
C79A C80A H80A 120.0
C75A C80A H80A 120.0
C82 C81 H81A 109.5
C82 C81 H81B 109.5
H81A C81 H81B 109.5
C82 C81 H81C 109.5
H81A C81 H81C 109.5
H81B C81 H81C 109.5
C83 C82 C87 120.0
C83 C82 C81 119.1(7)
C87 C82 C81 120.8(7)
C82 C83 C84 120.0
C82 C83 H83 120.0
C84 C83 H83 120.0
C85 C84 C83 120.0
C85 C84 H84 120.0
C83 C84 H84 120.0
C84 C85 C86 120.0
C84 C85 H85 120.0
C86 C85 H85 120.0
C87 C86 C85 120.0
C87 C86 H86 120.0
C85 C86 H86 120.0
C86 C87 C82 120.0
C86 C87 H87 120.0
C82 C87 H87 120.0
C1 N1 C21 108.4(3)
C1 N1 B1 116.4(3)
C21 N1 B1 134.2(3)
C1 N2 C28 108.5(3)
C1 N2 C35 127.4(3)
C28 N2 C35 124.0(3)
C2 N3 C44 108.3(2)
C2 N3 B1 115.4(2)
C44 N3 B1 134.5(3)
C2 N4 C51 108.9(3)
C2 N4 C58A 123.1(10)
C51 N4 C58A 127.1(10)
C2 N4 C58 130.7(9)
C51 N4 C58 120.3(9)

loop_
_geom_bond_atom_site_label_1
_geom_bond_atom_site_label_2
_geom_bond_distance
B1 N1 1.599(4)
B1 C15 1.604(5)
B1 N3 1.608(4)
B1 C3 1.651(5)
B2 C2 1.599(5)
B2 C1 1.607(5)
B2 C4 1.687(5)
B2 Cl1 1.847(4)
C1 N1 1.342(4)
C1 N2 1.355(4)
C2 N4 1.346(4)
C2 N3 1.351(4)
C3 C14 1.511(4)
C3 C4 1.574(5)
C3 H3 1.0
C4 C5 1.483(5)
C4 H4 1.0
C5 C6 1.330(5)
C5 H5 0.95
C6 C13 1.482(5)
C6 C7 1.492(5)
C7 C8 1.370(5)
C7 C12 1.409(5)
C8 C9 1.394(6)
C8 H8 0.95
C9 C10 1.383(6)
C9 H9 0.95
C10 C11 1.386(6)
C10 H10 0.95
C11 C12 1.389(5)
C11 H11 0.95
C12 C13 1.502(5)
C13 C14 1.319(5)
C14 H14 0.95
C15 C16 1.396(5)
C15 C20 1.400(5)
C16 C17 1.392(5)
C16 H16 0.95
C17 C18 1.371(6)
C17 H17 0.95
C18 C19 1.387(6)
C18 H18 0.95
C19 C20 1.386(5)
C19 H19 0.95
C20 H20 0.95
C21 C28 1.363(5)
C21 N1 1.396(4)
C21 C22 1.481(5)
C22 C23 1.384(5)
C22 C27 1.392(5)
C23 C24 1.382(5)
C23 H23 0.95
C24 C25 1.380(5)
C24 H24 0.95
C25 C26 1.371(5)
C25 H25 0.95
C26 C27 1.388(5)
C26 H26 0.95
C27 H27 0.95
C28 N2 1.404(4)
C28 C29 1.483(4)
C29 C30 1.387(5)
C29 C34 1.397(5)
C30 C31 1.391(5)
C30 H30 0.95
C31 C32 1.381(7)
C31 H31 0.95
C32 C33 1.365(7)
C32 H32 0.95
C33 C34 1.380(5)
C33 H33 0.95
C34 H34 0.95
C35 C36 1.392(5)
C35 C40 1.394(5)
C35 N2 1.442(4)
C36 C37 1.387(5)
C36 C43 1.496(5)
C37 C38 1.380(6)
C37 H37 0.95
C38 C39 1.388(5)
C38 C42 1.511(5)
C39 C40 1.398(5)
C39 H39 0.95
C40 C41 1.506(5)
C41 H41A 0.98
C41 H41B 0.98
C41 H41C 0.98
C42 H42A 0.98
C42 H42B 0.98
C42 H42C 0.98
C43 H43A 0.98
C43 H43B 0.98
C43 H43C 0.98
C44 C51 1.353(5)
C44 N3 1.398(4)
C44 C45 1.486(4)
C45 C50 1.385(5)
C45 C46 1.396(5)
C46 C47 1.384(5)
C46 H46 0.95
C47 C48 1.378(6)
C47 H47 0.95
C48 C49 1.365(6)
C48 H48 0.95
C49 C50 1.397(5)
C49 H49 0.95
C50 H50 0.95
C51 N4 1.398(4)
C51 C52 1.482(4)
C52 C57 1.389(5)
C52 C53 1.391(5)
C53 C54 1.384(5)
C53 H53 0.95
C54 C55 1.371(6)
C54 H54 0.95
C55 C56 1.380(5)
C55 H55 0.95
C56 C57 1.385(5)
C56 H56 0.95
C57 H57 0.95
C58 C63 1.389(9)
C58 C59 1.391(9)
C58 N4 1.463(9)
C59 C60 1.394(9)
C59 C66 1.504(10)
C60 C61 1.387(10)
C60 H60 0.95
C61 C62 1.381(10)
C61 C65 1.533(10)
C62 C63 1.384(10)
C62 H62 0.95
C63 C64 1.501(11)
C64 H64A 0.98
C64 H64B 0.98
C64 H64C 0.98
C65 H65A 0.98
C65 H65B 0.98
C65 H65C 0.98
C66 H66A 0.98
C66 H66B 0.98
C66 H66C 0.98
C58A C59A 1.39
C58A C63A 1.39
C58A N4 1.430(8)
C59A C60A 1.39
C59A C66A 1.516(10)
C60A C61A 1.39
C60A H60A 0.95
C61A C62A 1.39
C61A C65A 1.524(10)
C62A C63A 1.39
C62A H62A 0.95
C63A C64A 1.518(10)
C64A H64D 0.98
C64A H64E 0.98
C64A H64F 0.98
C65A H65D 0.98
C65A H65E 0.98
C65A H65F 0.98
C66A H66D 0.98
C66A H66E 0.98
C66A H66F 0.98
C67 C68 1.474(11)
C67 H67A 0.98
C67 H67B 0.98
C67 H67C 0.98
C68 C73 1.301(9)
C68 C69 1.396(10)
C69 C70 1.364(13)
C69 H69 0.95
C70 C71 1.417(11)
C70 H70 0.95
C71 C72 1.354(10)
C71 H71 0.95
C72 C73 1.425(10)
C72 H72 0.95
C73 H73 0.95
C74 C75 1.555(10)
C74 H74A 0.98
C74 H74B 0.98
C74 H74C 0.98
C75 C76 1.39
C75 C80 1.39
C76 C77 1.39
C76 H76 0.95
C77 C78 1.39
C77 H77 0.95
C78 C79 1.39
C78 H78 0.95
C79 C80 1.39
C79 H79 0.95
C80 H80 0.95
C74A C75A 1.632(15)
C74A H74D 0.98
C74A H74E 0.98
C74A H74F 0.98
C75A C76A 1.39
C75A C80A 1.39
C76A C77A 1.39
C76A H76A 0.95
C77A C78A 1.39
C77A H77A 0.95
C78A C79A 1.39
C78A H78A 0.95
C79A C80A 1.39
C79A H79A 0.95
C80A H80A 0.95
C81 C82 1.536(13)
C81 H81A 0.98
C81 H81B 0.98
C81 H81C 0.98
C82 C83 1.39
C82 C87 1.39
C83 C84 1.39
C83 H83 0.95
C84 C85 1.39
C84 H84 0.95
C85 C86 1.39
C85 H85 0.95
C86 C87 1.39
C86 H86 0.95
C87 H87 0.95
